data_4135641
loop_
_publ_author_name
'Petrov, Nino G.'
'Chartier, Patrick'
'Maris, Thierry'
'Wuest, James D.'

_publ_section_title
;
 Designing Tetraoxa[8]circulenes To Serve as Hosts and Sensors
;
_journal_issue 1
_journal_name_full 'Journal of the American Chemical Society'
_journal_page_first 556
_journal_page_last 572
_journal_paper_doi 10.1021/jacs.1c11728
_journal_volume 144
_journal_year 2021
_chemical_formula_moiety 'C96 H48 O4, 9(C6 H4 Cl2)'
_chemical_formula_sum 'C150 H84 Cl18 O4'
_chemical_formula_weight 2588.27
_space_group_crystal_system monoclinic
_space_group_IT_number 15
_space_group_name_Hall '-C 2yc'
_space_group_name_H-M_alt 'C 1 2/c 1'
_atom_sites_solution_hydrogens geom
_atom_sites_solution_primary dual
_audit_contact_author_name
;
;
_audit_creation_date 2019-07-10
_audit_creation_method
;
Olex2 1.2
(compiled 2018.05.29 svn.r3508 for OlexSys, GUI svn.r5506)
;
_cell_angle_alpha 90
_cell_angle_beta 102.772(2)
_cell_angle_gamma 90
_cell_formula_units_Z 4
_cell_length_a 43.4297(17)
_cell_length_b 13.7993(6)
_cell_length_c 20.6059(9)
_cell_measurement_reflns_used 9840
_cell_measurement_temperature 100
_cell_measurement_theta_max 70.070
_cell_measurement_theta_min 3.369
_cell_volume 12043.6(9)
_computing_cell_refinement
'SAINT (2013) V8.38A; Integration Software for Single Crystal Data. Bruker AXS Inc., Madison, WI 53719-1173.'
_computing_data_collection
;
APEX 2 (2013) Bruker AXS Inc., Madison, WI 53719-1173.
;
_computing_data_reduction
'SAINT (2013) V8.38A; Integration Software for Single Crystal Data. Bruker AXS Inc., Madison, WI 53719-1173.'
_computing_molecular_graphics 'Olex2 (Dolomanov et al., 2009)'
_computing_publication_material 'Olex2 (Dolomanov et al., 2009)'
_computing_structure_refinement 'XL (Sheldrick, 2008)'
_computing_structure_solution 'ShelXT (Sheldrick, 2015)'
_diffrn_ambient_temperature 100
_diffrn_detector 'CCD area detector'
_diffrn_detector_area_resol_mean 8.3
_diffrn_detector_type 'Bruker APEX2 CCD'
_diffrn_measured_fraction_theta_full 0.998
_diffrn_measured_fraction_theta_max 0.996
_diffrn_measurement_device 'three-circle diffractometer'
_diffrn_measurement_device_type 'Bruker Smart APEX'
_diffrn_measurement_method '\w scans'
_diffrn_radiation_collimation 'Focusing mirrors'
_diffrn_radiation_monochromator 'Quazar MX Mirror Optics'
_diffrn_radiation_probe x-ray
_diffrn_radiation_type CuK\a
_diffrn_radiation_wavelength 1.54178
_diffrn_reflns_av_R_equivalents 0.0483
_diffrn_reflns_av_unetI/netI 0.0296
_diffrn_reflns_Laue_measured_fraction_full 0.998
_diffrn_reflns_Laue_measured_fraction_max 0.996
_diffrn_reflns_limit_h_max 52
_diffrn_reflns_limit_h_min -52
_diffrn_reflns_limit_k_max 16
_diffrn_reflns_limit_k_min -16
_diffrn_reflns_limit_l_max 24
_diffrn_reflns_limit_l_min -25
_diffrn_reflns_number 77769
_diffrn_reflns_point_group_measured_fraction_full 0.998
_diffrn_reflns_point_group_measured_fraction_max 0.996
_diffrn_reflns_theta_full 67.679
_diffrn_reflns_theta_max 70.117
_diffrn_reflns_theta_min 2.086
_diffrn_source 'Microfocus Source'
_diffrn_source_target Cu
_diffrn_source_type 'Incoatec I\mS High Brilliance Microsource'
_exptl_absorpt_coefficient_mu 4.221
_exptl_absorpt_correction_T_max 0.5220
_exptl_absorpt_correction_T_min 0.3652
_exptl_absorpt_correction_type multi-scan
_exptl_absorpt_process_details
'SADABS-2016/2 (Bruker,2016/2) was used for absorption correction. wR2(int) was 0.1289 before and 0.0620 after correction. The Ratio of minimum to maximum transmission is 0.6996. The \l/2 correction factor is Not present.'
_exptl_crystal_colour 'clear light colourless'
_exptl_crystal_colour_lustre clear
_exptl_crystal_colour_modifier light
_exptl_crystal_colour_primary colourless
_exptl_crystal_density_diffrn 1.427
_exptl_crystal_description Plate
_exptl_crystal_F_000 5288
_exptl_crystal_recrystallization_method 'crystallized from oPhCl2'
_exptl_crystal_size_max 0.18
_exptl_crystal_size_mid 0.13
_exptl_crystal_size_min 0.08
_refine_diff_density_max 0.582
_refine_diff_density_min -0.607
_refine_diff_density_rms 0.081
_refine_ls_extinction_coef .
_refine_ls_extinction_method none
_refine_ls_goodness_of_fit_ref 1.039
_refine_ls_hydrogen_treatment constr
_refine_ls_matrix_type full
_refine_ls_number_parameters 977
_refine_ls_number_reflns 11403
_refine_ls_number_restraints 614
_refine_ls_restrained_S_all 1.030
_refine_ls_R_factor_all 0.0782
_refine_ls_R_factor_gt 0.0697
_refine_ls_shift/su_max 0.003
_refine_ls_shift/su_mean 0.000
_refine_ls_structure_factor_coef Fsqd
_refine_ls_weighting_details 'w=1/[\s^2^(Fo^2^)+(0.0997P)^2^+32.5634P] where P=(Fo^2^+2Fc^2^)/3'
_refine_ls_weighting_scheme calc
_refine_ls_wR_factor_gt 0.1852
_refine_ls_wR_factor_ref 0.1934
_reflns_Friedel_coverage 0.000
_reflns_Friedel_fraction_full .
_reflns_Friedel_fraction_max .
_reflns_number_gt 9770
_reflns_number_total 11403
_reflns_threshold_expression 'I > 2\s(I)'
_cod_data_source_file jw2183_9_9PhCl2.cif
_cod_data_source_block jw2183
_cod_depositor_comments
;
The following automatic conversions were performed:

data item '_diffrn_radiation_probe' value 'X-ray' was changed to
'x-ray' in accordance with the built-in table derived from the CIF
Core dictionary named 'cif_core.dic' version 2.4.5 last updated on
2014-11-21.

Automatic conversion script
Id: cif_fix_values 8738 2021-04-28 16:35:53Z antanas 
;
_cod_database_code 4135641
_shelx_shelxl_version_number 2018/3
_shelx_space_group_comment
;
The symmetry employed for this shelxl refinement is uniquely defined
by the following loop, which should always be used as a source of
symmetry information in preference to the above space-group names.
They are only intended as comments.
;
_shelx_estimated_absorpt_t_max 0.729
_shelx_estimated_absorpt_t_min 0.517
_olex2_refinement_description
;
1. Fixed Uiso
 At 1.2 times of:
  All C(H) groups
2. Restrained distances
 C1H-Cl1H = C6H-Cl2H = C1G-Cl1G = C6G-Cl2G
 1.71 with sigma of 0.01
 C1B-Cl1B = C6B-Cl2B = C5F-Cl2F = C6F-Cl1F = C1I-Cl1I = C2I-Cl2I
 1.71 with sigma of 0.002
 Cl1F-Cl2F
 3.19 with sigma of 0.002
 C1C-Cl1C \\sim C2C-Cl2C \\sim C3C-Cl3C
 with sigma of 0.002
3. Restrained planarity
 Cl1F, Cl2F, C1F, C2F, C3F, C4F, C5F, C6F
 with sigma of 0.001
 Cl1G, Cl2G, C1G, C2G, C3G, C4G, C5G, C6G, Cl1H, Cl2H, C1H, C2H, C3H, C4H, C5H,
  C6H
 with sigma of 0.002
4. Uiso/Uaniso restraints and constraints
C1B \\sim C2B \\sim C3B \\sim C4B \\sim C5B \\sim C6B: within 2A with sigma of
0.002 and sigma for terminal atoms of 0.02
C1F \\sim C2F \\sim C3F \\sim C4F \\sim C5F \\sim C6F: within 2A with sigma of
0.002 and sigma for terminal atoms of 0.02
Cl1G \\sim Cl2G \\sim C1G \\sim C2G \\sim C3G \\sim C4G \\sim C5G \\sim C6G
\\sim Cl1H \\sim Cl2H \\sim C1H \\sim C2H \\sim C3H \\sim C4H \\sim C5H \\sim
C6H: within 2A with sigma of 0.002 and sigma for terminal atoms of 0.02
Cl1A \\sim Cl2A \\sim C1A \\sim C2A \\sim C3A \\sim C4A \\sim C5A \\sim C6A
\\sim Cl1I \\sim Cl2I \\sim C1I \\sim C2I \\sim C3I \\sim C4I \\sim C5I \\sim
C6I: within 2A with sigma of 0.002 and sigma for terminal atoms of 0.02
5. Same fragment restrains
{Cl1G, Cl2G, C1G, C2G, C3G, C4G, C5G, C6G} sigma for 1-2: 0.02, 1-3: 0.04
as
{Cl1H, Cl2H, C1H, C2H, C3H, C4H, C5H, C6H}
6. Others
 Sof(Cl1F)=Sof(Cl2F)=Sof(C1F)=Sof(H1F)=Sof(C2F)=Sof(H2F)=Sof(C3F)=Sof(H3F)=
 Sof(C4F)=Sof(H4F)=Sof(C5F)=Sof(C6F)=1-FVAR(1)
 Sof(Cl1B)=Sof(Cl2B)=Sof(C1B)=Sof(C2B)=Sof(H2B)=Sof(C3B)=Sof(H3B)=Sof(C4B)=
 Sof(H4B)=Sof(C5B)=Sof(H5B)=Sof(C6B)=FVAR(1)
 Sof(Cl1I)=Sof(Cl2I)=Sof(C1I)=Sof(C2I)=Sof(C3I)=Sof(H3I)=Sof(C4I)=Sof(H4I)=
 Sof(C5I)=Sof(H5I)=Sof(C6I)=Sof(H6I)=1-FVAR(2)
 Sof(Cl1A)=Sof(Cl2A)=Sof(C1A)=Sof(C2A)=Sof(C3A)=Sof(H3A)=Sof(C4A)=Sof(H4A)=
 Sof(C5A)=Sof(H5A)=Sof(C6A)=Sof(H6A)=FVAR(2)
 Sof(Cl3C)=1-FVAR(3)
 Sof(Cl1C)=FVAR(3)
 Sof(Cl3D)=1-FVAR(4)
 Sof(Cl2D)=FVAR(4)
 Fixed Sof: Cl1G(0.25) Cl2G(0.25) C1G(0.25) C2G(0.25) H2G(0.25) C3G(0.25)
 H3G(0.25) C4G(0.25) H4G(0.25) C5G(0.25) H5G(0.25) C6G(0.25) Cl1H(0.25)
 Cl2H(0.25) C1H(0.25) C2H(0.25) H2H(0.25) C3H(0.25) H3H(0.25) C4H(0.25)
 H4H(0.25) C5H(0.25) H5H(0.25) C6H(0.25) H1C(0.5) H3C(0.5) H2D(0.5) H6D(0.5)
7.a Ternary CH refined with riding coordinates:
 C21(H21), C28(H28), C35(H35), C42(H42)
7.b Aromatic/amide H refined with riding coordinates:
 C9(H9), C12(H12), C17(H17), C20(H20), C23(H23), C24(H24), C25(H25), C26(H26),
 C30(H30), C31(H31), C32(H32), C33(H33), C37(H37), C38(H38), C39(H39), C40(H40),
  C44(H44), C45(H45), C46(H46), C47(H47), C2G(H2G), C3G(H3G), C4G(H4G),
 C5G(H5G), C2H(H2H), C3H(H3H), C4H(H4H), C5H(H5H), C3A(H3A), C4A(H4A), C5A(H5A),
  C6A(H6A), C3I(H3I), C4I(H4I), C5I(H5I), C6I(H6I), C2B(H2B), C3B(H3B),
 C4B(H4B), C5B(H5B), C1F(H1F), C2F(H2F), C3F(H3F), C4F(H4F), C1C(H1C), C3C(H3C),
  C4C(H4C), C5C(H5C), C6C(H6C), C2D(H2D), C3D(H3D), C4D(H4D), C5D(H5D), C6D(H6D)
7.c Fitted hexagon refined as free rotating group:
 C1G(C2G,C3G,C4G,C5G,C6G), C1H(C2H,C3H,C4H,C5H,C6H), C1A(C2A,C3A,C4A,C5A,C6A),
 C1I(C2I,C3I,C4I,C5I,C6I), C1B(C2B,C3B,C4B,C5B,C6B), C1F(C2F,C3F,C4F,C5F,C6F)
;

loop_
_space_group_symop_operation_xyz
'x, y, z'
'-x, y, -z+1/2'
'x+1/2, y+1/2, z'
'-x+1/2, y+1/2, -z+1/2'
'-x, -y, -z'
'x, -y, z-1/2'
'-x+1/2, -y+1/2, -z'
'x+1/2, -y+1/2, z-1/2'

loop_
_atom_site_label
_atom_site_type_symbol
_atom_site_fract_x
_atom_site_fract_y
_atom_site_fract_z
_atom_site_U_iso_or_equiv
_atom_site_adp_type
_atom_site_occupancy
_atom_site_site_symmetry_order
_atom_site_calc_flag
_atom_site_refinement_flags_posn
_atom_site_refinement_flags_adp
_atom_site_refinement_flags_occupancy
_atom_site_disorder_assembly
_atom_site_disorder_group
O1 O 0.33678(4) 0.72146(15) -0.01663(9) 0.0318(4) Uani 1 1 d . . . . .
O2 O 0.27797(4) 0.74994(15) 0.19230(10) 0.0321(4) Uani 1 1 d . . . . .
C1 C 0.30981(6) 0.7256(2) -0.06794(14) 0.0333(6) Uani 1 1 d . . . . .
C2 C 0.28319(6) 0.7350(2) -0.04253(14) 0.0302(6) Uani 1 1 d . . . . .
C3 C 0.29343(6) 0.7367(2) 0.02812(14) 0.0295(6) Uani 1 1 d . . . . .
C4 C 0.27829(6) 0.7451(2) 0.08195(14) 0.0296(6) Uani 1 1 d . . . . .
C5 C 0.24648(6) 0.7570(2) 0.08781(14) 0.0317(6) Uani 1 1 d . . . . .
C6 C 0.24732(6) 0.7587(2) 0.15498(15) 0.0329(6) Uani 1 1 d . . . . .
C7 C 0.29642(6) 0.7414(2) 0.14581(14) 0.0297(6) Uani 1 1 d . . . . .
C8 C 0.32983(6) 0.7317(2) 0.16110(14) 0.0299(6) Uani 1 1 d . . . . .
C9 C 0.34810(6) 0.7281(2) 0.22727(14) 0.0320(6) Uani 1 1 d . . . . .
H9 H 0.338041 0.728773 0.263783 0.038 Uiso 1 1 calc R . . . .
C10 C 0.38027(6) 0.7235(2) 0.23813(14) 0.0314(6) Uani 1 1 d . . . . .
C11 C 0.39577(6) 0.7235(2) 0.18427(14) 0.0301(6) Uani 1 1 d . . . . .
C12 C 0.37882(6) 0.72466(19) 0.11983(14) 0.0294(5) Uani 1 1 d . . . . .
H12 H 0.389409 0.723623 0.084135 0.035 Uiso 1 1 calc R . . . .
C13 C 0.34538(6) 0.72743(19) 0.10663(14) 0.0288(5) Uani 1 1 d . . . . .
C14 C 0.32582(6) 0.7284(2) 0.04136(14) 0.0304(6) Uani 1 1 d . . . . .
C15 C 0.22012(6) 0.7649(2) 0.18267(15) 0.0333(6) Uani 1 1 d . . . . .
C16 C 0.18999(6) 0.7732(2) 0.13639(14) 0.0337(6) Uani 1 1 d . . . . .
C17 C 0.16212(6) 0.7735(2) 0.16139(15) 0.0354(6) Uani 1 1 d . . . . .
H17 H 0.142108 0.779949 0.131703 0.042 Uiso 1 1 calc R . . . .
C18 C 0.16399(7) 0.7646(2) 0.22775(15) 0.0346(6) Uani 1 1 d . . . . .
C19 C 0.19376(7) 0.7573(2) 0.27340(14) 0.0324(6) Uani 1 1 d . . . . .
C20 C 0.22121(6) 0.7586(2) 0.25168(14) 0.0331(6) Uani 1 1 d . . . . .
H20 H 0.240949 0.755367 0.282677 0.040 Uiso 1 1 calc R . . . .
C21 C 0.13627(7) 0.7551(2) 0.26182(15) 0.0374(6) Uani 1 1 d . . . . .
H21 H 0.115303 0.759871 0.229953 0.045 Uiso 1 1 calc R . . . .
C22 C 0.14094(6) 0.8324(2) 0.31561(14) 0.0329(6) Uani 1 1 d . . . . .
C23 C 0.12008(7) 0.9049(2) 0.32291(16) 0.0393(7) Uani 1 1 d . . . . .
H23 H 0.100303 0.910177 0.292235 0.047 Uiso 1 1 calc R . . . .
C24 C 0.12807(8) 0.9699(2) 0.37509(18) 0.0450(7) Uani 1 1 d . . . . .
H24 H 0.113637 1.019510 0.380302 0.054 Uiso 1 1 calc R . . . .
C25 C 0.15714(8) 0.9632(2) 0.42003(17) 0.0437(7) Uani 1 1 d . . . . .
H25 H 0.162440 1.008124 0.455710 0.052 Uiso 1 1 calc R . . . .
C26 C 0.17837(7) 0.8908(2) 0.41267(15) 0.0376(6) Uani 1 1 d . . . . .
H26 H 0.198275 0.886444 0.442996 0.045 Uiso 1 1 calc R . . . .
C27 C 0.17035(6) 0.8254(2) 0.36097(14) 0.0322(6) Uani 1 1 d . . . . .
C28 C 0.19061(7) 0.7427(2) 0.34474(14) 0.0338(6) Uani 1 1 d . . . . .
H28 H 0.211492 0.737831 0.376896 0.041 Uiso 1 1 calc R . . . .
C29 C 0.17102(7) 0.6504(2) 0.34169(15) 0.0371(6) Uani 1 1 d . . . . .
C30 C 0.18047(8) 0.5651(3) 0.37453(19) 0.0483(8) Uani 1 1 d . . . . .
H30 H 0.200429 0.560707 0.404664 0.058 Uiso 1 1 calc R . . . .
C31 C 0.16047(10) 0.4852(3) 0.3631(2) 0.0623(11) Uani 1 1 d . . . . .
H31 H 0.166717 0.426071 0.385891 0.075 Uiso 1 1 calc R . . . .
C32 C 0.13160(11) 0.4912(3) 0.3188(2) 0.0650(11) Uani 1 1 d . . . . .
H32 H 0.118199 0.436069 0.311277 0.078 Uiso 1 1 calc R . . . .
C33 C 0.12186(9) 0.5773(3) 0.2851(2) 0.0517(9) Uani 1 1 d . . . . .
H33 H 0.101979 0.581019 0.254583 0.062 Uiso 1 1 calc R . . . .
C34 C 0.14158(7) 0.6572(2) 0.29658(15) 0.0379(6) Uani 1 1 d . . . . .
C35 C 0.40328(6) 0.7214(2) 0.30577(14) 0.0339(6) Uani 1 1 d . . . . .
H35 H 0.392469 0.721312 0.343868 0.041 Uiso 1 1 calc R . . . .
C36 C 0.42373(6) 0.6322(2) 0.30433(14) 0.0342(6) Uani 1 1 d . . . . .
C37 C 0.42734(7) 0.5550(2) 0.34805(15) 0.0404(7) Uani 1 1 d . . . . .
H37 H 0.416843 0.554758 0.383910 0.048 Uiso 1 1 calc R . . . .
C38 C 0.44646(8) 0.4778(2) 0.33902(16) 0.0436(7) Uani 1 1 d . . . . .
H38 H 0.449038 0.424530 0.368936 0.052 Uiso 1 1 calc R . . . .
C39 C 0.46185(7) 0.4777(2) 0.28679(16) 0.0406(7) Uani 1 1 d . . . . .
H39 H 0.474970 0.424608 0.281268 0.049 Uiso 1 1 calc R . . . .
C40 C 0.45808(7) 0.5554(2) 0.24228(15) 0.0353(6) Uani 1 1 d . . . . .
H40 H 0.468439 0.555274 0.206211 0.042 Uiso 1 1 calc R . . . .
C41 C 0.43911(6) 0.6324(2) 0.25133(14) 0.0325(6) Uani 1 1 d . . . . .
C42 C 0.43163(6) 0.7217(2) 0.20702(14) 0.0318(6) Uani 1 1 d . . . . .
H42 H 0.442629 0.721786 0.169194 0.038 Uiso 1 1 calc R . . . .
C43 C 0.43971(6) 0.8095(2) 0.25224(14) 0.0317(6) Uani 1 1 d . . . . .
C44 C 0.45919(6) 0.8858(2) 0.24392(16) 0.0369(6) Uani 1 1 d . . . . .
H44 H 0.469534 0.885749 0.207832 0.044 Uiso 1 1 calc R . . . .
C45 C 0.46350(7) 0.9626(2) 0.28888(18) 0.0436(7) Uani 1 1 d . . . . .
H45 H 0.476920 1.014972 0.283522 0.052 Uiso 1 1 calc R . . . .
C46 C 0.44833(7) 0.9630(2) 0.34136(17) 0.0444(7) Uani 1 1 d . . . . .
H46 H 0.451494 1.015408 0.372016 0.053 Uiso 1 1 calc R . . . .
C47 C 0.42839(7) 0.8866(2) 0.34934(16) 0.0407(7) Uani 1 1 d . . . . .
H47 H 0.417673 0.887499 0.384849 0.049 Uiso 1 1 calc R . . . .
C48 C 0.42432(6) 0.8098(2) 0.30545(14) 0.0339(6) Uani 1 1 d . . . . .
Cl1G Cl 0.55393(18) 0.2187(3) 0.2996(7) 0.0574(18) Uani 0.25 1 d D U P A -1
Cl2G Cl 0.52380(13) 0.2362(3) 0.1439(3) 0.0413(10) Uani 0.25 1 d D U P A -1
C1G C 0.51371(19) 0.22486(13) 0.2677(7) 0.0554(12) Uani 0.25 1 d D U P A -1
C2G C 0.4950(3) 0.2217(2) 0.3143(5) 0.0555(12) Uani 0.25 1 d DG U P A -1
H2G H 0.504528 0.216500 0.360339 0.067 Uiso 0.25 1 calc R . P A -1
C3G C 0.4623(3) 0.2262(3) 0.2936(6) 0.0554(13) Uani 0.25 1 d DG U P A -1
H3G H 0.449519 0.224091 0.325489 0.066 Uiso 0.25 1 calc R . P A -1
C4G C 0.44836(19) 0.2339(3) 0.2263(7) 0.0553(13) Uani 0.25 1 d DG U P A -1
H4G H 0.426027 0.236962 0.212123 0.066 Uiso 0.25 1 calc R . P A -1
C5G C 0.4671(3) 0.2370(3) 0.1796(5) 0.0548(13) Uani 0.25 1 d DG U P A -1
H5G H 0.457544 0.242242 0.133607 0.066 Uiso 0.25 1 calc R . P A -1
C6G C 0.4998(3) 0.23251(18) 0.2003(6) 0.0553(12) Uani 0.25 1 d DG U P A -1
Cl1H Cl 0.4695(3) 0.2205(4) 0.3464(5) 0.100(3) Uani 0.25 1 d D U P B -2
Cl2H Cl 0.4469(3) 0.2373(4) 0.1919(6) 0.071(2) Uani 0.25 1 d D U P B -2
C1H C 0.4966(3) 0.22347(19) 0.2952(7) 0.0556(12) Uani 0.25 1 d D U P B -2
C2H C 0.5286(3) 0.2182(2) 0.3244(5) 0.0560(13) Uani 0.25 1 d DG U P B -2
H2H H 0.535433 0.213081 0.371339 0.067 Uiso 0.25 1 calc R . P B -2
C3H C 0.5507(2) 0.2204(3) 0.2848(7) 0.0559(13) Uani 0.25 1 d DG U P B -2
H3H H 0.572621 0.216756 0.304723 0.067 Uiso 0.25 1 calc R . P B -2
C4H C 0.5408(3) 0.2278(2) 0.2161(7) 0.0554(13) Uani 0.25 1 d DG U P B -2
H4H H 0.555883 0.229330 0.189030 0.066 Uiso 0.25 1 calc R . P B -2
C5H C 0.5088(3) 0.2331(2) 0.1869(5) 0.0551(12) Uani 0.25 1 d DG U P B -2
H5H H 0.501957 0.238230 0.139953 0.066 Uiso 0.25 1 calc R . P B -2
C6H C 0.4867(2) 0.23094(17) 0.2265(7) 0.0552(12) Uani 0.25 1 d DG U P B -2
Cl1A Cl 0.27832(13) 0.5209(6) 0.4143(2) 0.0765(12) Uani 0.663(4) 1 d . U P C 1
Cl2A Cl 0.34191(4) 0.52878(16) 0.35992(18) 0.0852(8) Uani 0.663(4) 1 d . U P C 1
C1A C 0.27800(10) 0.5162(4) 0.33111(17) 0.0507(7) Uani 0.663(4) 1 d . U P C 1
C2A C 0.30556(8) 0.5186(3) 0.30736(19) 0.0508(7) Uani 0.663(4) 1 d G U P C 1
C3A C 0.30395(8) 0.5161(3) 0.2393(2) 0.0493(8) Uani 0.663(4) 1 d G U P C 1
H3A H 0.322788 0.517696 0.223023 0.059 Uiso 0.663(4) 1 calc R . P C 1
C4A C 0.27479(9) 0.5112(3) 0.19490(17) 0.0500(8) Uani 0.663(4) 1 d G U P C 1
H4A H 0.273694 0.509548 0.148355 0.060 Uiso 0.663(4) 1 calc R . P C 1
C5A C 0.24723(8) 0.5089(3) 0.21865(19) 0.0503(7) Uani 0.663(4) 1 d G U P C 1
H5A H 0.227298 0.505564 0.188334 0.060 Uiso 0.663(4) 1 calc R . P C 1
C6A C 0.24883(8) 0.5113(4) 0.2868(2) 0.0510(7) Uani 0.663(4) 1 d G U P C 1
H6A H 0.229997 0.509729 0.302981 0.061 Uiso 0.663(4) 1 calc R . P C 1
Cl1I Cl 0.34252(7) 0.5172(3) 0.4046(3) 0.0742(12) Uani 0.337(4) 1 d D U P C 2
Cl2I Cl 0.27295(18) 0.5194(9) 0.4265(3) 0.0512(13) Uani 0.337(4) 1 d D U P C 2
C1I C 0.31045(15) 0.5198(7) 0.3390(3) 0.0509(8) Uani 0.337(4) 1 d D U P C 2
C2I C 0.27965(19) 0.5226(9) 0.3478(2) 0.0510(8) Uani 0.337(4) 1 d DG U P C 2
C3I C 0.25446(12) 0.5215(9) 0.2928(4) 0.0511(8) Uani 0.337(4) 1 d G U P C 2
H3I H 0.233404 0.523338 0.298835 0.061 Uiso 0.337(4) 1 calc R . P C 2
C4I C 0.26008(15) 0.5177(7) 0.2290(3) 0.0510(8) Uani 0.337(4) 1 d G U P C 2
H4I H 0.242867 0.516948 0.191445 0.061 Uiso 0.337(4) 1 calc R . P C 2
C5I C 0.2909(2) 0.5150(6) 0.2202(3) 0.0505(8) Uani 0.337(4) 1 d G U P C 2
H5I H 0.294730 0.512366 0.176600 0.061 Uiso 0.337(4) 1 calc R . P C 2
C6I C 0.31608(12) 0.5160(6) 0.2752(4) 0.0510(9) Uani 0.337(4) 1 d G U P C 2
H6I H 0.337131 0.514174 0.269146 0.061 Uiso 0.337(4) 1 calc R . P C 2
Cl1B Cl 0.26652(5) 1.01500(17) 0.46799(11) 0.0673(6) Uani 0.493(2) 1 d D . P D 1
Cl2B Cl 0.27522(6) 0.7896(2) 0.45073(13) 0.0762(8) Uani 0.493(2) 1 d D . P D 1
C1B C 0.29510(12) 0.9691(3) 0.4309(3) 0.0628(12) Uani 0.493(2) 1 d D U P D 1
C2B C 0.31390(14) 1.0355(2) 0.4067(3) 0.0662(12) Uani 0.493(2) 1 d G U P D 1
H2B H 0.311890 1.102762 0.414529 0.079 Uiso 0.493(2) 1 calc R . P D 1
C3B C 0.33564(13) 1.0033(3) 0.3711(3) 0.0675(13) Uani 0.493(2) 1 d G U P D 1
H3B H 0.348495 1.048647 0.354637 0.081 Uiso 0.493(2) 1 calc R . P D 1
C4B C 0.33859(13) 0.9048(3) 0.3597(3) 0.0652(13) Uani 0.493(2) 1 d G U P D 1
H4B H 0.353447 0.882851 0.335393 0.078 Uiso 0.493(2) 1 calc R . P D 1
C5B C 0.31978(14) 0.8385(2) 0.3839(3) 0.0646(13) Uani 0.493(2) 1 d G U P D 1
H5B H 0.321793 0.771169 0.376040 0.078 Uiso 0.493(2) 1 calc R . P D 1
C6B C 0.29804(12) 0.8706(3) 0.4194(3) 0.0621(13) Uani 0.493(2) 1 d DG U P D 1
Cl1F Cl 0.27279(4) 0.86001(16) 0.46848(7) 0.0612(6) Uani 0.507(2) 1 d D . P D 2
Cl2F Cl 0.30486(3) 0.74367(10) 0.36811(7) 0.0473(5) Uani 0.507(2) 1 d D . P D 2
C1F C 0.31333(7) 1.00280(18) 0.45733(13) 0.0510(10) Uani 0.507(2) 1 d . U P D 2
H1F H 0.303853 1.038119 0.487359 0.061 Uiso 0.507(2) 1 calc R . P D 2
C2F C 0.33768(8) 1.04405(16) 0.43286(16) 0.0518(10) Uani 0.507(2) 1 d G U P D 2
H2F H 0.344843 1.107568 0.446173 0.062 Uiso 0.507(2) 1 calc R . P D 2
C3F C 0.35154(7) 0.9924(2) 0.38892(16) 0.0508(11) Uani 0.507(2) 1 d G U P D 2
H3F H 0.368184 1.020571 0.372198 0.061 Uiso 0.507(2) 1 calc R . P D 2
C4F C 0.34106(6) 0.8994(2) 0.36944(13) 0.0505(11) Uani 0.507(2) 1 d G U P D 2
H4F H 0.350536 0.864125 0.339408 0.061 Uiso 0.507(2) 1 calc R . P D 2
C5F C 0.31671(6) 0.85819(14) 0.39391(12) 0.0494(11) Uani 0.507(2) 1 d DG U P D 2
C6F C 0.30285(4) 0.90987(19) 0.43785(12) 0.0488(11) Uani 0.507(2) 1 d DG U P D 2
Cl1C Cl 0.41335(4) 1.02652(10) 0.56475(10) 0.0741(6) Uani 0.674(3) 1 d D . P E 1
Cl3C Cl 0.46740(8) 0.6738(2) 0.51900(19) 0.0710(11) Uani 0.326(3) 1 d D . P E 2
Cl2C Cl 0.47094(2) 0.91714(8) 0.52399(6) 0.0667(3) Uani 1 1 d D . . . .
C1C C 0.41094(9) 0.9028(2) 0.53962(18) 0.0512(8) Uani 1 1 d D . . . .
H1C H 0.412651 0.970048 0.549667 0.061 Uiso 0.5 1 calc R . P E 2
C2C C 0.43537(7) 0.8538(3) 0.52383(17) 0.0498(8) Uani 1 1 d D . . . .
C3C C 0.43485(9) 0.7555(3) 0.5102(3) 0.0746(13) Uani 1 1 d D . . . .
H3C H 0.452714 0.721899 0.501998 0.089 Uiso 0.5 1 calc R . P E 1
C4C C 0.40589(11) 0.7089(3) 0.5092(2) 0.0633(10) Uani 1 1 d . . . . .
H4C H 0.403578 0.642477 0.497068 0.076 Uiso 1 1 calc R . . . .
C5C C 0.38108(9) 0.7566(3) 0.52530(19) 0.0542(9) Uani 1 1 d . . . . .
H5C H 0.362069 0.722769 0.525731 0.065 Uiso 1 1 calc R . . . .
C6C C 0.38361(9) 0.8528(3) 0.5408(2) 0.0584(10) Uani 1 1 d . . . . .
H6C H 0.366375 0.885618 0.552416 0.070 Uiso 1 1 calc R . . . .
Cl1D Cl 0.40683(2) 0.39851(7) 0.47372(4) 0.0523(2) Uani 1 1 d . . . . .
Cl2D Cl 0.46507(4) 0.52463(11) 0.55534(9) 0.0605(5) Uani 0.591(3) 1 d . . P F 1
Cl3D Cl 0.41343(6) 0.16776(19) 0.45775(15) 0.0743(10) Uani 0.409(3) 1 d . . P F 2
C1D C 0.44058(7) 0.3409(3) 0.51729(15) 0.0415(7) Uani 1 1 d . . . . .
C2D C 0.46492(8) 0.3944(3) 0.55567(18) 0.0494(8) Uani 1 1 d . . . . .
H2D H 0.463398 0.463023 0.557342 0.059 Uiso 0.5 1 calc R . P F 2
C3D C 0.49153(9) 0.3476(3) 0.5916(2) 0.0596(10) Uani 1 1 d . . . . .
H3D H 0.508316 0.384239 0.617707 0.072 Uiso 1 1 calc R . . . .
C4D C 0.49366(9) 0.2488(3) 0.5897(2) 0.0579(10) Uani 1 1 d . . . . .
H4D H 0.511785 0.217030 0.615022 0.069 Uiso 1 1 calc R . . . .
C5D C 0.46943(9) 0.1944(3) 0.5508(2) 0.0537(9) Uani 1 1 d . . . . .
H5D H 0.471016 0.125795 0.549252 0.064 Uiso 1 1 calc R . . . .
C6D C 0.44292(8) 0.2414(3) 0.51428(17) 0.0467(8) Uani 1 1 d . . . . .
H6D H 0.426386 0.204989 0.487211 0.056 Uiso 0.5 1 calc R . P F 1

loop_
_atom_site_aniso_label
_atom_site_aniso_U_11
_atom_site_aniso_U_22
_atom_site_aniso_U_33
_atom_site_aniso_U_23
_atom_site_aniso_U_13
_atom_site_aniso_U_12
O1 0.0215(9) 0.0434(11) 0.0283(9) 0.0062(8) 0.0009(7) -0.0010(8)
O2 0.0198(9) 0.0435(11) 0.0307(10) 0.0080(8) 0.0005(7) -0.0013(8)
C1 0.0226(13) 0.0402(15) 0.0345(15) 0.0063(12) 0.0009(11) -0.0024(11)
C2 0.0219(12) 0.0348(14) 0.0320(14) 0.0086(11) 0.0016(10) -0.0008(10)
C3 0.0222(12) 0.0328(14) 0.0314(14) 0.0088(11) 0.0016(10) -0.0012(10)
C4 0.0235(12) 0.0334(14) 0.0295(13) 0.0081(11) 0.0007(10) -0.0032(10)
C5 0.0227(13) 0.0376(15) 0.0331(14) 0.0099(11) 0.0025(11) -0.0012(11)
C6 0.0217(13) 0.0393(15) 0.0344(14) 0.0081(12) -0.0008(11) -0.0026(11)
C7 0.0249(13) 0.0339(14) 0.0290(13) 0.0075(11) 0.0033(10) -0.0036(10)
C8 0.0243(13) 0.0326(14) 0.0312(14) 0.0072(11) 0.0030(11) -0.0017(10)
C9 0.0255(13) 0.0398(15) 0.0297(14) 0.0076(11) 0.0037(11) -0.0025(11)
C10 0.0261(13) 0.0351(14) 0.0300(14) 0.0094(11) 0.0001(11) -0.0003(11)
C11 0.0229(13) 0.0314(13) 0.0342(14) 0.0065(11) 0.0026(10) -0.0011(10)
C12 0.0261(13) 0.0312(13) 0.0304(13) 0.0062(11) 0.0050(10) -0.0007(10)
C13 0.0252(13) 0.0297(13) 0.0298(13) 0.0073(11) 0.0026(10) -0.0029(10)
C14 0.0255(13) 0.0333(14) 0.0307(14) 0.0083(11) 0.0025(10) -0.0032(10)
C15 0.0246(13) 0.0392(15) 0.0344(14) 0.0059(12) 0.0027(11) -0.0022(11)
C16 0.0245(13) 0.0415(15) 0.0333(14) 0.0040(12) 0.0025(11) -0.0021(11)
C17 0.0224(13) 0.0462(16) 0.0345(15) 0.0043(12) 0.0000(11) -0.0016(11)
C18 0.0252(13) 0.0414(16) 0.0355(15) 0.0011(12) 0.0028(11) -0.0036(11)
C19 0.0268(13) 0.0351(14) 0.0334(14) 0.0015(11) 0.0025(11) -0.0008(11)
C20 0.0249(13) 0.0385(15) 0.0332(14) 0.0031(12) 0.0007(11) -0.0032(11)
C21 0.0255(13) 0.0490(17) 0.0371(15) 0.0016(13) 0.0053(11) -0.0043(12)
C22 0.0288(13) 0.0385(15) 0.0315(14) 0.0071(12) 0.0066(11) -0.0034(11)
C23 0.0325(15) 0.0440(17) 0.0412(16) 0.0119(13) 0.0077(12) 0.0012(12)
C24 0.0453(18) 0.0380(16) 0.0536(19) 0.0075(14) 0.0152(15) 0.0025(13)
C25 0.0492(18) 0.0364(16) 0.0461(18) -0.0009(14) 0.0118(14) -0.0076(14)
C26 0.0347(15) 0.0412(16) 0.0361(15) 0.0030(13) 0.0060(12) -0.0083(12)
C27 0.0265(13) 0.0364(14) 0.0330(14) 0.0077(12) 0.0054(11) -0.0037(11)
C28 0.0262(13) 0.0396(15) 0.0341(15) 0.0034(12) 0.0033(11) -0.0024(11)
C29 0.0342(15) 0.0389(16) 0.0395(16) 0.0010(13) 0.0109(12) -0.0034(12)
C30 0.0469(18) 0.0428(18) 0.058(2) 0.0056(16) 0.0178(16) 0.0044(14)
C31 0.066(3) 0.0361(18) 0.091(3) 0.0047(19) 0.030(2) -0.0015(17)
C32 0.067(3) 0.0405(19) 0.092(3) -0.013(2) 0.028(2) -0.0192(18)
C33 0.0423(18) 0.056(2) 0.058(2) -0.0138(17) 0.0132(16) -0.0153(15)
C34 0.0340(15) 0.0436(16) 0.0372(15) -0.0022(13) 0.0100(12) -0.0057(12)
C35 0.0254(13) 0.0456(16) 0.0285(14) 0.0074(12) 0.0012(11) -0.0004(11)
C36 0.0247(13) 0.0419(16) 0.0316(14) 0.0047(12) -0.0033(11) -0.0028(11)
C37 0.0374(15) 0.0469(17) 0.0336(15) 0.0078(13) 0.0010(12) -0.0056(13)
C38 0.0466(18) 0.0378(16) 0.0407(17) 0.0105(13) -0.0024(14) -0.0029(13)
C39 0.0373(15) 0.0341(15) 0.0447(17) 0.0021(13) -0.0032(13) 0.0022(12)
C40 0.0283(13) 0.0398(15) 0.0341(14) 0.0009(12) -0.0013(11) -0.0003(11)
C41 0.0231(12) 0.0399(15) 0.0302(13) 0.0066(12) -0.0034(10) -0.0040(11)
C42 0.0201(12) 0.0397(15) 0.0332(14) 0.0072(12) 0.0005(10) -0.0003(10)
C43 0.0197(12) 0.0393(15) 0.0320(14) 0.0070(12) -0.0032(10) 0.0031(11)
C44 0.0249(13) 0.0405(16) 0.0420(16) 0.0071(13) 0.0004(11) 0.0010(11)
C45 0.0299(14) 0.0391(16) 0.057(2) 0.0047(14) 0.0002(14) -0.0017(12)
C46 0.0357(16) 0.0414(17) 0.0502(19) -0.0045(14) -0.0034(14) 0.0013(13)
C47 0.0303(14) 0.0489(18) 0.0392(16) 0.0022(14) -0.0001(12) 0.0051(13)
C48 0.0236(13) 0.0420(16) 0.0318(14) 0.0056(12) -0.0032(10) 0.0035(11)
Cl1G 0.029(2) 0.065(3) 0.078(4) -0.009(3) 0.011(2) -0.001(2)
Cl2G 0.053(2) 0.0323(16) 0.048(2) -0.0067(17) 0.031(2) -0.0029(16)
C1G 0.055(2) 0.0401(17) 0.071(2) -0.011(3) 0.0140(17) 0.007(3)
C2G 0.055(2) 0.0401(17) 0.071(3) -0.011(3) 0.0142(18) 0.007(3)
C3G 0.055(2) 0.0403(18) 0.071(3) -0.011(3) 0.0143(19) 0.007(3)
C4G 0.055(3) 0.040(2) 0.071(3) -0.013(3) 0.015(2) 0.007(3)
C5G 0.054(2) 0.0399(19) 0.071(3) -0.013(3) 0.0148(19) 0.007(3)
C6G 0.055(2) 0.0401(17) 0.071(3) -0.012(3) 0.0141(18) 0.006(3)
Cl1H 0.151(7) 0.065(4) 0.075(4) -0.002(3) 0.003(4) -0.011(4)
Cl2H 0.067(4) 0.084(4) 0.061(4) -0.017(4) 0.014(3) -0.010(3)
C1H 0.055(2) 0.0402(17) 0.072(3) -0.011(3) 0.0138(18) 0.007(3)
C2H 0.055(2) 0.0410(19) 0.072(3) -0.009(3) 0.0137(19) 0.006(3)
C3H 0.055(3) 0.041(2) 0.072(3) -0.010(3) 0.014(2) 0.007(3)
C4H 0.054(2) 0.0403(18) 0.072(3) -0.011(3) 0.0142(19) 0.007(3)
C5H 0.054(2) 0.0399(18) 0.071(3) -0.012(3) 0.0145(19) 0.007(3)
C6H 0.055(2) 0.0400(17) 0.071(2) -0.012(3) 0.0142(17) 0.007(3)
Cl1A 0.098(3) 0.0762(16) 0.0543(13) 0.0023(13) 0.0149(13) -0.013(2)
Cl2A 0.0476(9) 0.0808(12) 0.112(2) 0.0124(12) -0.0145(11) -0.0089(8)
C1A 0.0470(14) 0.0423(13) 0.0638(17) -0.0059(14) 0.0144(15) 0.0011(12)
C2A 0.0457(14) 0.0422(12) 0.0653(17) -0.0052(14) 0.0142(15) 0.0003(12)
C3A 0.0439(16) 0.0406(12) 0.0647(17) -0.0056(14) 0.0147(15) 0.0008(13)
C4A 0.0457(16) 0.0407(13) 0.0646(17) -0.0052(14) 0.0146(15) 0.0011(13)
C5A 0.0454(15) 0.0418(13) 0.0644(16) -0.0064(13) 0.0136(15) 0.0010(13)
C6A 0.0463(15) 0.0428(13) 0.0646(16) -0.0067(13) 0.0138(14) 0.0013(12)
Cl1I 0.0303(13) 0.101(3) 0.086(3) 0.015(2) 0.0028(15) -0.0022(14)
Cl2I 0.0377(16) 0.063(2) 0.052(3) -0.006(3) 0.0077(19) -0.0058(14)
C1I 0.0467(16) 0.0428(14) 0.0641(19) -0.0056(16) 0.0146(17) 0.0007(13)
C2I 0.0471(15) 0.0425(13) 0.0642(18) -0.0061(15) 0.0142(16) 0.0011(13)
C3I 0.0468(15) 0.0426(13) 0.0646(17) -0.0064(14) 0.0141(15) 0.0014(13)
C4I 0.0468(16) 0.0420(13) 0.0648(17) -0.0061(13) 0.0136(15) 0.0011(13)
C5I 0.0466(16) 0.0415(12) 0.0643(17) -0.0056(14) 0.0141(15) 0.0008(13)
C6I 0.0470(17) 0.0422(14) 0.0648(19) -0.0052(16) 0.0144(16) 0.0007(14)
Cl1B 0.0731(13) 0.0739(13) 0.0592(12) 0.0215(10) 0.0240(10) 0.0152(10)
Cl2B 0.0774(15) 0.0692(16) 0.0726(15) 0.0201(12) -0.0037(11) -0.0271(12)
C1B 0.062(3) 0.051(2) 0.077(3) 0.006(2) 0.021(2) -0.002(2)
C2B 0.066(3) 0.054(2) 0.082(3) 0.006(2) 0.025(2) -0.002(2)
C3B 0.066(3) 0.056(2) 0.084(3) 0.006(2) 0.025(2) -0.002(2)
C4B 0.063(3) 0.055(2) 0.081(3) 0.005(2) 0.024(2) -0.001(2)
C5B 0.062(3) 0.054(2) 0.079(3) 0.005(2) 0.020(2) 0.000(2)
C6B 0.061(2) 0.051(2) 0.077(3) 0.006(2) 0.019(2) 0.001(2)
Cl1F 0.0541(10) 0.0861(17) 0.0462(10) -0.0059(10) 0.0173(8) -0.0024(10)
Cl2F 0.0448(9) 0.0455(9) 0.0511(9) -0.0041(7) 0.0092(7) -0.0029(6)
C1F 0.057(2) 0.047(2) 0.048(2) 0.0004(18) 0.0087(18) 0.0112(18)
C2F 0.058(2) 0.046(2) 0.049(2) 0.0011(18) 0.0073(18) 0.0105(18)
C3F 0.054(2) 0.046(2) 0.050(2) 0.0008(18) 0.0076(18) 0.0109(18)
C4F 0.053(2) 0.047(2) 0.050(2) -0.0019(18) 0.0081(19) 0.0107(18)
C5F 0.053(2) 0.046(2) 0.047(2) -0.0016(18) 0.0060(19) 0.0106(18)
C6F 0.054(2) 0.047(2) 0.045(2) 0.0009(18) 0.0089(18) 0.0116(18)
Cl1C 0.0750(10) 0.0496(8) 0.1157(14) -0.0248(8) 0.0595(10) -0.0142(7)
Cl3C 0.080(2) 0.0536(17) 0.087(2) -0.0075(15) 0.0336(18) 0.0044(15)
Cl2C 0.0531(5) 0.0739(6) 0.0793(7) -0.0159(5) 0.0279(5) -0.0126(4)
C1C 0.058(2) 0.0477(19) 0.052(2) 0.0043(16) 0.0205(17) -0.0006(16)
C2C 0.0481(19) 0.063(2) 0.0412(17) -0.0038(16) 0.0165(15) -0.0057(16)
C3C 0.063(3) 0.073(3) 0.097(4) -0.029(3) 0.038(3) -0.005(2)
C4C 0.071(3) 0.056(2) 0.068(3) -0.0123(19) 0.026(2) -0.0074(19)
C5C 0.055(2) 0.061(2) 0.051(2) 0.0032(17) 0.0216(17) -0.0093(17)
C6C 0.052(2) 0.055(2) 0.074(3) 0.0060(19) 0.0268(19) 0.0017(17)
Cl1D 0.0341(4) 0.0709(6) 0.0486(4) 0.0252(4) 0.0019(3) -0.0001(3)
Cl2D 0.0562(9) 0.0389(8) 0.0806(12) 0.0111(7) 0.0027(8) 0.0018(6)
Cl3D 0.0538(14) 0.0639(15) 0.0885(19) -0.0313(13) -0.0202(12) 0.0019(11)
C1D 0.0318(15) 0.061(2) 0.0321(15) 0.0054(14) 0.0079(12) 0.0033(14)
C2D 0.0486(19) 0.0494(19) 0.0462(19) -0.0072(15) 0.0022(15) 0.0073(15)
C3D 0.047(2) 0.065(2) 0.057(2) -0.0201(19) -0.0106(17) 0.0081(17)
C4D 0.0432(19) 0.064(2) 0.059(2) -0.0111(18) -0.0037(17) 0.0175(17)
C5D 0.0466(19) 0.053(2) 0.062(2) -0.0102(17) 0.0133(17) 0.0081(16)
C6D 0.0358(16) 0.062(2) 0.0426(18) -0.0099(16) 0.0084(14) -0.0034(15)

loop_
_atom_type_symbol
_atom_type_description
_atom_type_scat_dispersion_real
_atom_type_scat_dispersion_imag
_atom_type_scat_source
C C 0.0181 0.0091 'International Tables Vol C Tables 4.2.6.8 and 6.1.1.4'
H H 0.0000 0.0000 'International Tables Vol C Tables 4.2.6.8 and 6.1.1.4'
Cl Cl 0.3639 0.7018 'International Tables Vol C Tables 4.2.6.8 and 6.1.1.4'
O O 0.0492 0.0322 'International Tables Vol C Tables 4.2.6.8 and 6.1.1.4'

loop_
_geom_angle_atom_site_label_1
_geom_angle_atom_site_label_2
_geom_angle_atom_site_label_3
_geom_angle
_geom_angle_site_symmetry_1
_geom_angle_site_symmetry_3
C14 O1 C1 105.1(2) . .
C7 O2 C6 104.8(2) . .
O1 C1 C16 124.6(2) . 7_565
C2 C1 O1 110.5(2) . .
C2 C1 C16 124.7(3) . 7_565
C1 C2 C3 106.9(2) . .
C1 C2 C5 118.3(3) . 7_565
C5 C2 C3 134.7(3) 7_565 .
C4 C3 C2 135.1(2) . .
C14 C3 C2 106.0(2) . .
C14 C3 C4 118.9(2) . .
C3 C4 C5 134.8(3) . .
C7 C4 C3 118.7(2) . .
C7 C4 C5 106.5(3) . .
C2 C5 C4 135.3(3) 7_565 .
C6 C5 C2 118.6(3) . 7_565
C6 C5 C4 106.1(2) . .
O2 C6 C15 124.2(3) . .
C5 C6 O2 111.4(2) . .
C5 C6 C15 124.3(3) . .
O2 C7 C8 125.0(2) . .
C4 C7 O2 111.3(2) . .
C4 C7 C8 123.7(3) . .
C7 C8 C13 117.7(2) . .
C9 C8 C7 122.9(3) . .
C9 C8 C13 119.4(2) . .
C8 C9 H9 120.2 . .
C10 C9 C8 119.6(3) . .
C10 C9 H9 120.2 . .
C9 C10 C11 121.1(2) . .
C9 C10 C35 126.2(3) . .
C11 C10 C35 112.7(2) . .
C10 C11 C42 112.9(2) . .
C12 C11 C10 120.8(2) . .
C12 C11 C42 126.3(3) . .
C11 C12 H12 120.2 . .
C11 C12 C13 119.7(3) . .
C13 C12 H12 120.2 . .
C12 C13 C8 119.4(2) . .
C12 C13 C14 123.6(3) . .
C14 C13 C8 117.0(2) . .
O1 C14 C13 124.6(2) . .
C3 C14 O1 111.5(2) . .
C3 C14 C13 123.9(3) . .
C6 C15 C16 116.8(3) . .
C20 C15 C6 123.6(3) . .
C20 C15 C16 119.5(3) . .
C1 C16 C15 117.1(3) 7_565 .
C1 C16 C17 123.9(3) 7_565 .
C17 C16 C15 118.9(3) . .
C16 C17 H17 120.0 . .
C18 C17 C16 120.0(3) . .
C18 C17 H17 120.0 . .
C17 C18 C19 121.0(3) . .
C17 C18 C21 126.4(3) . .
C19 C18 C21 112.5(3) . .
C18 C19 C28 112.7(2) . .
C20 C19 C18 120.9(3) . .
C20 C19 C28 126.3(3) . .
C15 C20 H20 120.2 . .
C19 C20 C15 119.6(3) . .
C19 C20 H20 120.2 . .
C18 C21 H21 112.9 . .
C22 C21 C18 106.5(2) . .
C22 C21 H21 112.9 . .
C22 C21 C34 107.3(2) . .
C34 C21 C18 103.8(2) . .
C34 C21 H21 112.9 . .
C23 C22 C21 127.1(3) . .
C23 C22 C27 119.9(3) . .
C27 C22 C21 113.0(3) . .
C22 C23 H23 120.1 . .
C22 C23 C24 119.8(3) . .
C24 C23 H23 120.1 . .
C23 C24 H24 119.7 . .
C23 C24 C25 120.5(3) . .
C25 C24 H24 119.7 . .
C24 C25 H25 120.0 . .
C26 C25 C24 120.0(3) . .
C26 C25 H25 120.0 . .
C25 C26 H26 120.2 . .
C27 C26 C25 119.6(3) . .
C27 C26 H26 120.2 . .
C22 C27 C28 112.9(3) . .
C26 C27 C22 120.2(3) . .
C26 C27 C28 126.9(3) . .
C19 C28 C27 107.0(2) . .
C19 C28 H28 112.8 . .
C19 C28 C29 103.9(2) . .
C27 C28 H28 112.8 . .
C27 C28 C29 106.9(2) . .
C29 C28 H28 112.8 . .
C30 C29 C28 126.3(3) . .
C30 C29 C34 120.8(3) . .
C34 C29 C28 112.8(3) . .
C29 C30 H30 120.4 . .
C29 C30 C31 119.2(4) . .
C31 C30 H30 120.4 . .
C30 C31 H31 119.8 . .
C32 C31 C30 120.4(4) . .
C32 C31 H31 119.8 . .
C31 C32 H32 119.6 . .
C31 C32 C33 120.9(3) . .
C33 C32 H32 119.6 . .
C32 C33 H33 120.5 . .
C34 C33 C32 119.0(4) . .
C34 C33 H33 120.5 . .
C29 C34 C21 113.0(3) . .
C33 C34 C21 127.1(3) . .
C33 C34 C29 119.8(3) . .
C10 C35 H35 113.0 . .
C36 C35 C10 105.4(2) . .
C36 C35 H35 113.0 . .
C36 C35 C48 107.1(2) . .
C48 C35 C10 104.7(2) . .
C48 C35 H35 113.0 . .
C37 C36 C35 126.4(3) . .
C37 C36 C41 120.4(3) . .
C41 C36 C35 113.2(2) . .
C36 C37 H37 120.4 . .
C36 C37 C38 119.3(3) . .
C38 C37 H37 120.4 . .
C37 C38 H38 119.7 . .
C39 C38 C37 120.7(3) . .
C39 C38 H38 119.7 . .
C38 C39 H39 119.9 . .
C38 C39 C40 120.1(3) . .
C40 C39 H39 119.9 . .
C39 C40 H40 120.4 . .
C41 C40 C39 119.2(3) . .
C41 C40 H40 120.4 . .
C36 C41 C42 113.2(3) . .
C40 C41 C36 120.3(3) . .
C40 C41 C42 126.5(3) . .
C11 C42 C41 105.3(2) . .
C11 C42 H42 113.1 . .
C41 C42 H42 113.1 . .
C43 C42 C11 104.9(2) . .
C43 C42 C41 106.7(2) . .
C43 C42 H42 113.1 . .
C44 C43 C42 126.4(3) . .
C44 C43 C48 120.2(3) . .
C48 C43 C42 113.3(2) . .
C43 C44 H44 120.3 . .
C43 C44 C45 119.5(3) . .
C45 C44 H44 120.3 . .
C44 C45 H45 119.8 . .
C46 C45 C44 120.3(3) . .
C46 C45 H45 119.8 . .
C45 C46 H46 119.9 . .
C45 C46 C47 120.2(3) . .
C47 C46 H46 119.9 . .
C46 C47 H47 120.1 . .
C48 C47 C46 119.7(3) . .
C48 C47 H47 120.1 . .
C43 C48 C35 113.0(3) . .
C47 C48 C35 127.0(3) . .
C47 C48 C43 120.0(3) . .
C2G C1G Cl1G 115.6(9) . .
C2G C1G C6G 120.0 . .
C6G C1G Cl1G 124.4(9) . .
C1G C2G H2G 120.0 . .
C1G C2G C3G 120.0 . .
C3G C2G H2G 120.0 . .
C2G C3G H3G 120.0 . .
C4G C3G C2G 120.0 . .
C4G C3G H3G 120.0 . .
C3G C4G H4G 120.0 . .
C3G C4G C5G 120.0 . .
C5G C4G H4G 120.0 . .
C4G C5G H5G 120.0 . .
C6G C5G C4G 120.0 . .
C6G C5G H5G 120.0 . .
C1G C6G Cl2G 118.7(9) . .
C5G C6G Cl2G 121.3(9) . .
C5G C6G C1G 120.0 . .
C2H C1H Cl1H 118.8(10) . .
C2H C1H C6H 120.0 . .
C6H C1H Cl1H 121.2(10) . .
C1H C2H H2H 120.0 . .
C1H C2H C3H 120.0 . .
C3H C2H H2H 120.0 . .
C2H C3H H3H 120.0 . .
C4H C3H C2H 120.0 . .
C4H C3H H3H 120.0 . .
C3H C4H H4H 120.0 . .
C5H C4H C3H 120.0 . .
C5H C4H H4H 120.0 . .
C4H C5H H5H 120.0 . .
C4H C5H C6H 120.0 . .
C6H C5H H5H 120.0 . .
C1H C6H Cl2H 118.9(10) . .
C5H C6H Cl2H 121.1(10) . .
C5H C6H C1H 120.0 . .
C2A C1A Cl1A 122.3(3) . .
C2A C1A C6A 120.0 . .
C6A C1A Cl1A 117.7(3) . .
C1A C2A Cl2A 121.6(2) . .
C1A C2A C3A 120.0 . .
C3A C2A Cl2A 118.3(2) . .
C2A C3A H3A 120.0 . .
C2A C3A C4A 120.0 . .
C4A C3A H3A 120.0 . .
C3A C4A H4A 120.0 . .
C5A C4A C3A 120.0 . .
C5A C4A H4A 120.0 . .
C4A C5A H5A 120.0 . .
C4A C5A C6A 120.0 . .
C6A C5A H5A 120.0 . .
C1A C6A H6A 120.0 . .
C5A C6A C1A 120.0 . .
C5A C6A H6A 120.0 . .
C2I C1I Cl1I 122.4(6) . .
C2I C1I C6I 120.0 . .
C6I C1I Cl1I 117.6(6) . .
C1I C2I Cl2I 119.6(6) . .
C3I C2I Cl2I 120.3(6) . .
C3I C2I C1I 120.0 . .
C2I C3I H3I 120.0 . .
C2I C3I C4I 120.0 . .
C4I C3I H3I 120.0 . .
C3I C4I H4I 120.0 . .
C5I C4I C3I 120.0 . .
C5I C4I H4I 120.0 . .
C4I C5I H5I 120.0 . .
C4I C5I C6I 120.0 . .
C6I C5I H5I 120.0 . .
C1I C6I H6I 120.0 . .
C5I C6I C1I 120.0 . .
C5I C6I H6I 120.0 . .
C2B C1B Cl1B 117.2(3) . .
C2B C1B C6B 120.0 . .
C6B C1B Cl1B 122.6(3) . .
C1B C2B H2B 120.0 . .
C1B C2B C3B 120.0 . .
C3B C2B H2B 120.0 . .
C2B C3B H3B 120.0 . .
C4B C3B C2B 120.0 . .
C4B C3B H3B 120.0 . .
C3B C4B H4B 120.0 . .
C5B C4B C3B 120.0 . .
C5B C4B H4B 120.0 . .
C4B C5B H5B 120.0 . .
C6B C5B C4B 120.0 . .
C6B C5B H5B 120.0 . .
C1B C6B Cl2B 119.5(3) . .
C5B C6B Cl2B 120.5(3) . .
C5B C6B C1B 120.0 . .
C2F C1F H1F 120.0 . .
C2F C1F C6F 120.0 . .
C6F C1F H1F 120.0 . .
C1F C2F H2F 120.0 . .
C3F C2F C1F 120.0 . .
C3F C2F H2F 120.0 . .
C2F C3F H3F 120.0 . .
C2F C3F C4F 120.0 . .
C4F C3F H3F 120.0 . .
C3F C4F H4F 120.0 . .
C3F C4F C5F 120.0 . .
C5F C4F H4F 120.0 . .
C4F C5F Cl2F 117.82(19) . .
C6F C5F Cl2F 122.18(19) . .
C6F C5F C4F 120.0 . .
C1F C6F Cl1F 119.43(19) . .
C5F C6F Cl1F 120.57(19) . .
C5F C6F C1F 120.0 . .
C2C C1C Cl1C 123.3(2) . .
C2C C1C H1C 120.8 . .
C2C C1C C6C 118.5(2) . .
C6C C1C Cl1C 118.1(3) . .
C6C C1C H1C 120.8 . .
C1C C2C Cl2C 118.7(2) . .
C1C C2C C3C 124.0(2) . .
C3C C2C Cl2C 117.2(3) . .
C2C C3C Cl3C 128.4(3) . .
C2C C3C H3C 122.5 . .
C2C C3C C4C 115.1(3) . .
C4C C3C Cl3C 113.4(4) . .
C4C C3C H3C 122.5 . .
C3C C4C H4C 119.1 . .
C5C C4C C3C 121.9(4) . .
C5C C4C H4C 119.1 . .
C4C C5C H5C 120.0 . .
C4C C5C C6C 119.9(4) . .
C6C C5C H5C 120.0 . .
C1C C6C H6C 119.7 . .
C5C C6C C1C 120.6(4) . .
C5C C6C H6C 119.7 . .
C2D C1D Cl1D 120.2(3) . .
C6D C1D Cl1D 119.7(3) . .
C6D C1D C2D 120.1(3) . .
C1D C2D Cl2D 122.3(3) . .
C1D C2D H2D 120.1 . .
C1D C2D C3D 119.8(4) . .
C3D C2D Cl2D 117.7(3) . .
C3D C2D H2D 120.1 . .
C2D C3D H3D 119.9 . .
C4D C3D C2D 120.2(4) . .
C4D C3D H3D 119.9 . .
C3D C4D H4D 119.8 . .
C3D C4D C5D 120.4(3) . .
C5D C4D H4D 119.8 . .
C4D C5D H5D 120.3 . .
C6D C5D C4D 119.3(4) . .
C6D C5D H5D 120.3 . .
C1D C6D Cl3D 122.1(3) . .
C1D C6D C5D 120.1(3) . .
C1D C6D H6D 120.0 . .
C5D C6D Cl3D 117.6(3) . .
C5D C6D H6D 120.0 . .

loop_
_geom_bond_atom_site_label_1
_geom_bond_atom_site_label_2
_geom_bond_distance
_geom_bond_site_symmetry_2
O1 C1 1.395(3) .
O1 C14 1.384(3) .
O2 C6 1.388(3) .
O2 C7 1.383(3) .
C1 C2 1.377(4) .
C1 C16 1.413(4) 7_565
C2 C3 1.425(4) .
C2 C5 1.418(4) 7_565
C3 C4 1.414(4) .
C3 C14 1.377(4) .
C4 C5 1.423(4) .
C4 C7 1.377(4) .
C5 C6 1.377(4) .
C6 C15 1.423(4) .
C7 C8 1.422(4) .
C8 C9 1.419(4) .
C8 C13 1.433(4) .
C9 H9 0.9500 .
C9 C10 1.367(4) .
C10 C11 1.419(4) .
C10 C35 1.525(4) .
C11 C12 1.369(4) .
C11 C42 1.525(3) .
C12 H12 0.9500 .
C12 C13 1.418(4) .
C13 C14 1.423(4) .
C15 C16 1.443(4) .
C15 C20 1.415(4) .
C16 C17 1.416(4) .
C17 H17 0.9500 .
C17 C18 1.357(4) .
C18 C19 1.424(4) .
C18 C21 1.527(4) .
C19 C20 1.363(4) .
C19 C28 1.519(4) .
C20 H20 0.9500 .
C21 H21 1.0000 .
C21 C22 1.519(4) .
C21 C34 1.522(4) .
C22 C23 1.380(4) .
C22 C27 1.410(4) .
C23 H23 0.9500 .
C23 C24 1.384(5) .
C24 H24 0.9500 .
C24 C25 1.394(5) .
C25 H25 0.9500 .
C25 C26 1.390(5) .
C26 H26 0.9500 .
C26 C27 1.381(4) .
C27 C28 1.523(4) .
C28 H28 1.0000 .
C28 C29 1.525(4) .
C29 C30 1.375(5) .
C29 C34 1.408(4) .
C30 H30 0.9500 .
C30 C31 1.391(5) .
C31 H31 0.9500 .
C31 C32 1.381(6) .
C32 H32 0.9500 .
C32 C33 1.394(6) .
C33 H33 0.9500 .
C33 C34 1.385(5) .
C35 H35 1.0000 .
C35 C36 1.523(4) .
C35 C48 1.524(4) .
C36 C37 1.381(4) .
C36 C41 1.400(4) .
C37 H37 0.9500 .
C37 C38 1.389(5) .
C38 H38 0.9500 .
C38 C39 1.386(5) .
C39 H39 0.9500 .
C39 C40 1.397(4) .
C40 H40 0.9500 .
C40 C41 1.383(4) .
C41 C42 1.525(4) .
C42 H42 1.0000 .
C42 C43 1.521(4) .
C43 C44 1.385(4) .
C43 C48 1.405(4) .
C44 H44 0.9500 .
C44 C45 1.393(5) .
C45 H45 0.9500 .
C45 C46 1.385(5) .
C46 H46 0.9500 .
C46 C47 1.398(5) .
C47 H47 0.9500 .
C47 C48 1.379(4) .
Cl1G C1G 1.727(7) .
Cl2G C6G 1.727(7) .
C1G C2G 1.3900 .
C1G C6G 1.3900 .
C2G H2G 0.9500 .
C2G C3G 1.3900 .
C3G H3G 0.9500 .
C3G C4G 1.3900 .
C4G H4G 0.9500 .
C4G C5G 1.3900 .
C5G H5G 0.9500 .
C5G C6G 1.3900 .
Cl1H C1H 1.746(8) .
Cl2H C6H 1.718(7) .
C1H C2H 1.3900 .
C1H C6H 1.3900 .
C2H H2H 0.9500 .
C2H C3H 1.3900 .
C3H H3H 0.9500 .
C3H C4H 1.3900 .
C4H H4H 0.9500 .
C4H C5H 1.3900 .
C5H H5H 0.9500 .
C5H C6H 1.3900 .
Cl1A C1A 1.712(5) .
Cl2A C2A 1.711(4) .
C1A C2A 1.3900 .
C1A C6A 1.3900 .
C2A C3A 1.3900 .
C3A H3A 0.9500 .
C3A C4A 1.3900 .
C4A H4A 0.9500 .
C4A C5A 1.3900 .
C5A H5A 0.9500 .
C5A C6A 1.3900 .
C6A H6A 0.9500 .
Cl1I C1I 1.713(2) .
Cl2I C2I 1.711(2) .
C1I C2I 1.3900 .
C1I C6I 1.3900 .
C2I C3I 1.3900 .
C3I H3I 0.9500 .
C3I C4I 1.3900 .
C4I H4I 0.9500 .
C4I C5I 1.3900 .
C5I H5I 0.9500 .
C5I C6I 1.3900 .
C6I H6I 0.9500 .
Cl1B C1B 1.7163(19) .
Cl2B C6B 1.7115(19) .
C1B C2B 1.3900 .
C1B C6B 1.3900 .
C2B H2B 0.9500 .
C2B C3B 1.3900 .
C3B H3B 0.9500 .
C3B C4B 1.3900 .
C4B H4B 0.9500 .
C4B C5B 1.3900 .
C5B H5B 0.9500 .
C5B C6B 1.3900 .
Cl1F C6F 1.7147(18) .
Cl2F C5F 1.7099(18) .
C1F H1F 0.9500 .
C1F C2F 1.3900 .
C1F C6F 1.3900 .
C2F H2F 0.9500 .
C2F C3F 1.3900 .
C3F H3F 0.9500 .
C3F C4F 1.3900 .
C4F H4F 0.9500 .
C4F C5F 1.3900 .
C5F C6F 1.3900 .
Cl1C C1C 1.780(3) .
Cl3C C3C 1.785(3) .
Cl2C C2C 1.774(3) .
C1C H1C 0.9500 .
C1C C2C 1.357(5) .
C1C C6C 1.378(5) .
C2C C3C 1.385(6) .
C3C H3C 0.9500 .
C3C C4C 1.409(6) .
C4C H4C 0.9500 .
C4C C5C 1.364(6) .
C5C H5C 0.9500 .
C5C C6C 1.365(6) .
C6C H6C 0.9500 .
Cl1D C1D 1.733(3) .
Cl2D C2D 1.797(4) .
Cl3D C6D 1.836(4) .
C1D C2D 1.385(5) .
C1D C6D 1.379(5) .
C2D H2D 0.9500 .
C2D C3D 1.387(5) .
C3D H3D 0.9500 .
C3D C4D 1.368(6) .
C4D H4D 0.9500 .
C4D C5D 1.393(5) .
C5D H5D 0.9500 .
C5D C6D 1.389(5) .
C6D H6D 0.9500 .

loop_
_geom_torsion_atom_site_label_1
_geom_torsion_atom_site_label_2
_geom_torsion_atom_site_label_3
_geom_torsion_atom_site_label_4
_geom_torsion
_geom_torsion_site_symmetry_1
_geom_torsion_site_symmetry_2
_geom_torsion_site_symmetry_3
_geom_torsion_site_symmetry_4
O1 C1 C2 C3 -0.2(3) . . . .
O1 C1 C2 C5 178.3(2) . . . 7_565
O2 C6 C15 C16 -179.6(3) . . . .
O2 C6 C15 C20 -2.9(5) . . . .
O2 C7 C8 C9 1.1(4) . . . .
O2 C7 C8 C13 -177.6(2) . . . .
C1 O1 C14 C3 0.0(3) . . . .
C1 O1 C14 C13 -179.9(3) . . . .
C1 C2 C3 C4 179.6(3) . . . .
C1 C2 C3 C14 0.1(3) . . . .
C1 C16 C17 C18 174.8(3) 7_565 . . .
C2 C3 C4 C5 -1.3(6) . . . .
C2 C3 C4 C7 178.4(3) . . . .
C2 C3 C14 O1 -0.1(3) . . . .
C2 C3 C14 C13 179.8(3) . . . .
C2 C5 C6 O2 179.9(2) 7_565 . . .
C2 C5 C6 C15 2.1(4) 7_565 . . .
C3 C4 C5 C2 0.2(6) . . . 7_565
C3 C4 C5 C6 179.1(3) . . . .
C3 C4 C7 O2 -179.6(2) . . . .
C3 C4 C7 C8 1.5(4) . . . .
C4 C3 C14 O1 -179.7(2) . . . .
C4 C3 C14 C13 0.2(4) . . . .
C4 C5 C6 O2 0.8(3) . . . .
C4 C5 C6 C15 -176.9(3) . . . .
C4 C7 C8 C9 179.9(3) . . . .
C4 C7 C8 C13 1.2(4) . . . .
C5 C2 C3 C4 1.5(6) 7_565 . . .
C5 C2 C3 C14 -178.0(3) 7_565 . . .
C5 C4 C7 O2 0.2(3) . . . .
C5 C4 C7 C8 -178.8(3) . . . .
C5 C6 C15 C16 -2.1(4) . . . .
C5 C6 C15 C20 174.6(3) . . . .
C6 O2 C7 C4 0.3(3) . . . .
C6 O2 C7 C8 179.3(3) . . . .
C6 C15 C16 C1 -0.1(4) . . . 7_565
C6 C15 C16 C17 176.1(3) . . . .
C6 C15 C20 C19 -174.6(3) . . . .
C7 O2 C6 C5 -0.7(3) . . . .
C7 O2 C6 C15 177.0(3) . . . .
C7 C4 C5 C2 -179.4(3) . . . 7_565
C7 C4 C5 C6 -0.6(3) . . . .
C7 C8 C9 C10 -176.7(3) . . . .
C7 C8 C13 C12 175.6(2) . . . .
C7 C8 C13 C14 -3.0(4) . . . .
C8 C9 C10 C11 0.7(4) . . . .
C8 C9 C10 C35 178.6(3) . . . .
C8 C13 C14 O1 -177.7(2) . . . .
C8 C13 C14 C3 2.4(4) . . . .
C9 C8 C13 C12 -3.2(4) . . . .
C9 C8 C13 C14 178.2(3) . . . .
C9 C10 C11 C12 -2.2(4) . . . .
C9 C10 C11 C42 177.9(3) . . . .
C9 C10 C35 C36 126.0(3) . . . .
C9 C10 C35 C48 -121.3(3) . . . .
C10 C11 C12 C13 0.9(4) . . . .
C10 C11 C42 C41 56.1(3) . . . .
C10 C11 C42 C43 -56.3(3) . . . .
C10 C35 C36 C37 -121.9(3) . . . .
C10 C35 C36 C41 56.6(3) . . . .
C10 C35 C48 C43 -57.1(3) . . . .
C10 C35 C48 C47 120.8(3) . . . .
C11 C10 C35 C36 -56.0(3) . . . .
C11 C10 C35 C48 56.8(3) . . . .
C11 C12 C13 C8 1.7(4) . . . .
C11 C12 C13 C14 -179.7(3) . . . .
C11 C42 C43 C44 -121.6(3) . . . .
C11 C42 C43 C48 56.3(3) . . . .
C12 C11 C42 C41 -123.7(3) . . . .
C12 C11 C42 C43 123.9(3) . . . .
C12 C13 C14 O1 3.7(4) . . . .
C12 C13 C14 C3 -176.1(3) . . . .
C13 C8 C9 C10 2.0(4) . . . .
C14 O1 C1 C2 0.1(3) . . . .
C14 O1 C1 C16 176.0(3) . . . 7_565
C14 C3 C4 C5 178.2(3) . . . .
C14 C3 C4 C7 -2.2(4) . . . .
C15 C16 C17 C18 -1.1(5) . . . .
C16 C1 C2 C3 -176.1(3) 7_565 . . .
C16 C1 C2 C5 2.4(5) 7_565 . . 7_565
C16 C15 C20 C19 2.1(4) . . . .
C16 C17 C18 C19 1.6(5) . . . .
C16 C17 C18 C21 -174.5(3) . . . .
C17 C18 C19 C20 -0.3(5) . . . .
C17 C18 C19 C28 -177.1(3) . . . .
C17 C18 C21 C22 -127.7(3) . . . .
C17 C18 C21 C34 119.2(3) . . . .
C18 C19 C20 C15 -1.6(4) . . . .
C18 C19 C28 C27 -55.1(3) . . . .
C18 C19 C28 C29 57.8(3) . . . .
C18 C21 C22 C23 123.3(3) . . . .
C18 C21 C22 C27 -56.2(3) . . . .
C18 C21 C34 C29 57.7(3) . . . .
C18 C21 C34 C33 -118.1(3) . . . .
C19 C18 C21 C22 55.9(3) . . . .
C19 C18 C21 C34 -57.2(3) . . . .
C19 C28 C29 C30 118.0(3) . . . .
C19 C28 C29 C34 -57.7(3) . . . .
C20 C15 C16 C1 -177.0(3) . . . 7_565
C20 C15 C16 C17 -0.8(4) . . . .
C20 C19 C28 C27 128.4(3) . . . .
C20 C19 C28 C29 -118.8(3) . . . .
C21 C18 C19 C20 176.4(3) . . . .
C21 C18 C19 C28 -0.4(4) . . . .
C21 C22 C23 C24 -180.0(3) . . . .
C21 C22 C27 C26 179.5(3) . . . .
C21 C22 C27 C28 0.7(3) . . . .
C22 C21 C34 C29 -54.8(3) . . . .
C22 C21 C34 C33 129.3(3) . . . .
C22 C23 C24 C25 0.5(5) . . . .
C22 C27 C28 C19 55.2(3) . . . .
C22 C27 C28 C29 -55.6(3) . . . .
C23 C22 C27 C26 -0.1(4) . . . .
C23 C22 C27 C28 -178.9(3) . . . .
C23 C24 C25 C26 0.0(5) . . . .
C24 C25 C26 C27 -0.6(5) . . . .
C25 C26 C27 C22 0.6(4) . . . .
C25 C26 C27 C28 179.2(3) . . . .
C26 C27 C28 C19 -123.5(3) . . . .
C26 C27 C28 C29 125.7(3) . . . .
C27 C22 C23 C24 -0.5(4) . . . .
C27 C28 C29 C30 -129.1(3) . . . .
C27 C28 C29 C34 55.3(3) . . . .
C28 C19 C20 C15 174.7(3) . . . .
C28 C29 C30 C31 -175.8(3) . . . .
C28 C29 C34 C21 -0.2(4) . . . .
C28 C29 C34 C33 176.0(3) . . . .
C29 C30 C31 C32 0.6(6) . . . .
C30 C29 C34 C21 -176.2(3) . . . .
C30 C29 C34 C33 0.0(5) . . . .
C30 C31 C32 C33 -0.3(7) . . . .
C31 C32 C33 C34 -0.1(6) . . . .
C32 C33 C34 C21 175.9(3) . . . .
C32 C33 C34 C29 0.3(5) . . . .
C34 C21 C22 C23 -126.0(3) . . . .
C34 C21 C22 C27 54.5(3) . . . .
C34 C29 C30 C31 -0.5(5) . . . .
C35 C10 C11 C12 179.6(3) . . . .
C35 C10 C11 C42 -0.2(3) . . . .
C35 C36 C37 C38 178.7(3) . . . .
C35 C36 C41 C40 -178.7(2) . . . .
C35 C36 C41 C42 -0.4(3) . . . .
C36 C35 C48 C43 54.4(3) . . . .
C36 C35 C48 C47 -127.7(3) . . . .
C36 C37 C38 C39 0.0(5) . . . .
C36 C41 C42 C11 -56.0(3) . . . .
C36 C41 C42 C43 55.1(3) . . . .
C37 C36 C41 C40 0.0(4) . . . .
C37 C36 C41 C42 178.2(3) . . . .
C37 C38 C39 C40 -0.4(5) . . . .
C38 C39 C40 C41 0.5(4) . . . .
C39 C40 C41 C36 -0.3(4) . . . .
C39 C40 C41 C42 -178.4(3) . . . .
C40 C41 C42 C11 122.1(3) . . . .
C40 C41 C42 C43 -126.7(3) . . . .
C41 C36 C37 C38 0.2(4) . . . .
C41 C42 C43 C44 126.9(3) . . . .
C41 C42 C43 C48 -55.1(3) . . . .
C42 C11 C12 C13 -179.2(3) . . . .
C42 C43 C44 C45 178.1(3) . . . .
C42 C43 C48 C35 0.5(3) . . . .
C42 C43 C48 C47 -177.6(2) . . . .
C43 C44 C45 C46 -0.3(4) . . . .
C44 C43 C48 C35 178.6(2) . . . .
C44 C43 C48 C47 0.5(4) . . . .
C44 C45 C46 C47 -0.4(5) . . . .
C45 C46 C47 C48 1.2(5) . . . .
C46 C47 C48 C35 -179.0(3) . . . .
C46 C47 C48 C43 -1.2(4) . . . .
C48 C35 C36 C37 127.0(3) . . . .
C48 C35 C36 C41 -54.4(3) . . . .
C48 C43 C44 C45 0.3(4) . . . .
Cl1G C1G C2G C3G 180.0 . . . .
Cl1G C1G C6G Cl2G 0.00(2) . . . .
Cl1G C1G C6G C5G 180.0 . . . .
C1G C2G C3G C4G 0.0 . . . .
C2G C1G C6G Cl2G 180.0 . . . .
C2G C1G C6G C5G 0.0 . . . .
C2G C3G C4G C5G 0.0 . . . .
C3G C4G C5G C6G 0.0 . . . .
C4G C5G C6G Cl2G 180.0 . . . .
C4G C5G C6G C1G 0.0 . . . .
C6G C1G C2G C3G 0.0 . . . .
Cl1H C1H C2H C3H -180.0 . . . .
Cl1H C1H C6H Cl2H -0.01(3) . . . .
Cl1H C1H C6H C5H 180.0 . . . .
C1H C2H C3H C4H 0.0 . . . .
C2H C1H C6H Cl2H 180.0 . . . .
C2H C1H C6H C5H 0.0 . . . .
C2H C3H C4H C5H 0.0 . . . .
C3H C4H C5H C6H 0.0 . . . .
C4H C5H C6H Cl2H 180.0 . . . .
C4H C5H C6H C1H 0.0 . . . .
C6H C1H C2H C3H 0.0 . . . .
Cl1A C1A C2A Cl2A -1.3(5) . . . .
Cl1A C1A C2A C3A -179.0(5) . . . .
Cl1A C1A C6A C5A 179.0(5) . . . .
Cl2A C2A C3A C4A -177.8(3) . . . .
C1A C2A C3A C4A 0.0 . . . .
C2A C1A C6A C5A 0.0 . . . .
C2A C3A C4A C5A 0.0 . . . .
C3A C4A C5A C6A 0.0 . . . .
C4A C5A C6A C1A 0.0 . . . .
C6A C1A C2A Cl2A 177.7(3) . . . .
C6A C1A C2A C3A 0.0 . . . .
Cl1I C1I C2I Cl2I -2.1(9) . . . .
Cl1I C1I C2I C3I -177.9(7) . . . .
Cl1I C1I C6I C5I 178.0(7) . . . .
Cl2I C2I C3I C4I -175.8(10) . . . .
C1I C2I C3I C4I 0.0 . . . .
C2I C1I C6I C5I 0.0 . . . .
C2I C3I C4I C5I 0.0 . . . .
C3I C4I C5I C6I 0.0 . . . .
C4I C5I C6I C1I 0.0 . . . .
C6I C1I C2I Cl2I 175.9(9) . . . .
C6I C1I C2I C3I 0.0 . . . .
Cl1B C1B C2B C3B -174.5(5) . . . .
Cl1B C1B C6B Cl2B -6.9(5) . . . .
Cl1B C1B C6B C5B 174.2(5) . . . .
C1B C2B C3B C4B 0.0 . . . .
C2B C1B C6B Cl2B 178.9(5) . . . .
C2B C1B C6B C5B 0.0 . . . .
C2B C3B C4B C5B 0.0 . . . .
C3B C4B C5B C6B 0.0 . . . .
C4B C5B C6B Cl2B -178.8(5) . . . .
C4B C5B C6B C1B 0.0 . . . .
C6B C1B C2B C3B 0.0 . . . .
Cl2F C5F C6F Cl1F 0.000(4) . . . .
Cl2F C5F C6F C1F 180.0 . . . .
C1F C2F C3F C4F 0.0 . . . .
C2F C1F C6F Cl1F 180.0 . . . .
C2F C1F C6F C5F 0.0 . . . .
C2F C3F C4F C5F 0.0 . . . .
C3F C4F C5F Cl2F 180.0 . . . .
C3F C4F C5F C6F 0.0 . . . .
C4F C5F C6F Cl1F 180.0 . . . .
C4F C5F C6F C1F 0.0 . . . .
C6F C1F C2F C3F 0.0 . . . .
Cl1C C1C C2C Cl2C -3.3(5) . . . .
Cl1C C1C C2C C3C 173.8(4) . . . .
Cl1C C1C C6C C5C -176.6(3) . . . .
Cl3C C3C C4C C5C 157.4(4) . . . .
Cl2C C2C C3C Cl3C 22.7(6) . . . .
Cl2C C2C C3C C4C -178.7(3) . . . .
C1C C2C C3C Cl3C -154.4(4) . . . .
C1C C2C C3C C4C 4.1(7) . . . .
C2C C1C C6C C5C -1.0(6) . . . .
C2C C3C C4C C5C -4.4(7) . . . .
C3C C4C C5C C6C 2.2(7) . . . .
C4C C5C C6C C1C 0.7(7) . . . .
C6C C1C C2C Cl2C -178.7(3) . . . .
C6C C1C C2C C3C -1.6(6) . . . .
Cl1D C1D C2D Cl2D -7.1(4) . . . .
Cl1D C1D C2D C3D 178.5(3) . . . .
Cl1D C1D C6D Cl3D 7.4(4) . . . .
Cl1D C1D C6D C5D -177.9(3) . . . .
Cl2D C2D C3D C4D -175.2(4) . . . .
C1D C2D C3D C4D -0.5(6) . . . .
C2D C1D C6D Cl3D -173.5(3) . . . .
C2D C1D C6D C5D 1.3(5) . . . .
C2D C3D C4D C5D 1.1(7) . . . .
C3D C4D C5D C6D -0.4(6) . . . .
C4D C5D C6D Cl3D 174.3(3) . . . .
C4D C5D C6D C1D -0.7(6) . . . .
C6D C1D C2D Cl2D 173.8(3) . . . .
C6D C1D C2D C3D -0.7(5) . . . .

_cod_database_fobs_code 4135641
